data_4342059
loop_
_publ_author_name
'Li, Ming'
'Yao, Yi'
'Ding, Jie'
'Liu, Lu'
'Qin, Jianhua'
'Zhao, Yaopeng'
'Hou, Hongwei'
'Fan, Yaoting'

_publ_section_title
;
 Spectroscopic and Crystallographic Investigations of Novel BODIPY-Derived
 Metal-Organic Frameworks.
;
_journal_issue 4
_journal_name_full 'Inorganic chemistry'
_journal_page_first 1346
_journal_page_last 1353
_journal_paper_doi 10.1021/ic502219y
_journal_volume 54
_journal_year 2015
_chemical_formula_moiety 'C55 H48 B2 F4 N6 O8 Zn2, 2(C2 H6 O), 2(O)'
_chemical_formula_sum 'C59 H64 B2 F4 N6 O12 Zn2'
_chemical_formula_weight 1277.52
_chemical_name_systematic
; 
 ? 
;
_space_group_IT_number 15
_symmetry_cell_setting monoclinic
_symmetry_space_group_name_Hall '-C 2yc'
_symmetry_space_group_name_H-M 'C 1 2/c 1'
_atom_sites_solution_hydrogens geom
_atom_sites_solution_primary direct
_atom_sites_solution_secondary difmap
_audit_creation_method SHELXL-97
_cell_angle_alpha 90.00
_cell_angle_beta 99.309(3)
_cell_angle_gamma 90.00
_cell_formula_units_Z 4
_cell_length_a 21.5265(6)
_cell_length_b 20.3836(5)
_cell_length_c 16.0286(6)
_cell_measurement_temperature 100(2)
_cell_volume 6940.5(4)
_computing_structure_refinement 'SHELXL-97 (Sheldrick, 1997)'
_computing_structure_solution 'SHELXS-97 (Sheldrick, 1990)'
_diffrn_ambient_temperature 100(2)
_diffrn_measured_fraction_theta_full 0.984
_diffrn_measured_fraction_theta_max 0.984
_diffrn_radiation_monochromator graphite
_diffrn_radiation_source 'fine-focus sealed tube'
_diffrn_radiation_type CuK\a
_diffrn_radiation_wavelength 1.54178
_diffrn_reflns_av_R_equivalents 0.0328
_diffrn_reflns_av_sigmaI/netI 0.0354
_diffrn_reflns_limit_h_max 26
_diffrn_reflns_limit_h_min -18
_diffrn_reflns_limit_k_max 20
_diffrn_reflns_limit_k_min -25
_diffrn_reflns_limit_l_max 19
_diffrn_reflns_limit_l_min -20
_diffrn_reflns_number 19473
_diffrn_reflns_theta_full 76.81
_diffrn_reflns_theta_max 76.81
_diffrn_reflns_theta_min 3.87
_exptl_absorpt_coefficient_mu 1.423
_exptl_absorpt_correction_T_max 0.7449
_exptl_absorpt_correction_T_min 0.6433
_exptl_absorpt_correction_type multi-scan
_exptl_crystal_colour orange-red
_exptl_crystal_density_diffrn 1.223
_exptl_crystal_density_method 'not measured'
_exptl_crystal_description strip
_exptl_crystal_F_000 2648
_exptl_crystal_size_max 0.34
_exptl_crystal_size_mid 0.24
_exptl_crystal_size_min 0.22
_platon_squeeze_details ' ?'
_refine_diff_density_max 1.431
_refine_diff_density_min -0.863
_refine_diff_density_rms 0.150
_refine_ls_extinction_method none
_refine_ls_goodness_of_fit_ref 1.007
_refine_ls_hydrogen_treatment mixed
_refine_ls_matrix_type full
_refine_ls_number_parameters 388
_refine_ls_number_reflns 7213
_refine_ls_number_restraints 45
_refine_ls_restrained_S_all 1.017
_refine_ls_R_factor_all 0.0969
_refine_ls_R_factor_gt 0.0800
_refine_ls_shift/su_max 0.001
_refine_ls_shift/su_mean 0.000
_refine_ls_structure_factor_coef Fsqd
_refine_ls_weighting_details 'calc w=1/[\s^2^(Fo^2^)+(0.1995P)^2^+23.9450P] where P=(Fo^2^+2Fc^2^)/3'
_refine_ls_weighting_scheme calc
_refine_ls_wR_factor_gt 0.2563
_refine_ls_wR_factor_ref 0.2801
_reflns_number_gt 5656
_reflns_number_total 7213
_reflns_threshold_expression >2sigma(I)
_cod_data_source_file ic502219y_si_002.cif
_cod_data_source_block 1
_cod_depositor_comments
;
The following automatic conversions were performed:

'_symmetry_cell_setting' value 'Monoclinic' changed to 'monoclinic'
according to
/home/saulius/struct/COD-crude-data--automatic-downloads/rss-feeds/ACS/lib/dictionaries/cif_core.dic
dictionary named 'cif_core.dic' version 2.4.2 from 2011-04-26.

Automatic conversion script
Id: cif_fix_values 2935 2014-11-11 08:27:57Z andrius 

 Adding full bibliography for 4342059--4342063.cif.
;
_cod_original_sg_symbol_H-M C2/c
_cod_database_code 4342059

loop_
_symmetry_equiv_pos_as_xyz
'x, y, z'
'-x, y, -z+1/2'
'x+1/2, y+1/2, z'
'-x+1/2, y+1/2, -z+1/2'
'-x, -y, -z'
'x, -y, z-1/2'
'-x+1/2, -y+1/2, -z'
'x+1/2, -y+1/2, z-1/2'

loop_
_atom_site_label
_atom_site_type_symbol
_atom_site_fract_x
_atom_site_fract_y
_atom_site_fract_z
_atom_site_U_iso_or_equiv
_atom_site_adp_type
_atom_site_occupancy
_atom_site_symmetry_multiplicity
_atom_site_calc_flag
_atom_site_refinement_flags
Zn1 Zn 1.00966(2) -0.11362(2) 0.84403(4) 0.0278(2) Uani 1 1 d .
F1 F 0.79780(16) 0.21134(15) 0.6257(2) 0.0588(9) Uani 1 1 d .
F2 F 0.72367(17) 0.13818(19) 0.5670(2) 0.0613(9) Uani 1 1 d .
O1 O 0.93938(15) -0.04932(16) 0.7943(2) 0.0407(8) Uani 1 1 d .
O2 O 0.92919(14) -0.03815(15) 0.6531(2) 0.0391(7) Uani 1 1 d .
O3 O 0.57936(15) 0.32405(16) 0.8199(2) 0.0396(7) Uani 1 1 d .
O4 O 0.55583(16) 0.31411(16) 0.6788(2) 0.0435(8) Uani 1 1 d .
O5 O 0.5812(6) 0.1230(5) 0.1372(9) 0.206(5) Uani 1 1 d DU
H5W H 0.5669 0.1111 0.0869 0.309 Uiso 1 1 d RD
H6W H 0.5968 0.0916 0.1688 0.309 Uiso 1 1 d RD
O6 O 0.6485(10) 0.1278(9) 0.2886(14) 0.276(7) Uani 1 1 d U
H6 H 0.6615 0.0943 0.3180 0.413 Uiso 1 1 d R
N1 N 1.02057(17) -0.13405(18) 0.9710(3) 0.0340(8) Uani 1 1 d .
N2 N 0.79488(19) 0.10622(19) 0.6918(3) 0.0376(9) Uani 1 1 d .
N3 N 0.71092(18) 0.18887(19) 0.6993(3) 0.0388(9) Uani 1 1 d .
C1 C 1.0000 -0.2437(5) 1.2500 0.087(4) Uani 1 2 d S
H1A H 1.0146 -0.2718 1.2980 0.104 Uiso 0.50 1 calc PR
H1B H 0.9854 -0.2718 1.2020 0.104 Uiso 0.50 1 calc PR
C2 C 1.0541(4) -0.2036(4) 1.2308(4) 0.079(2) Uani 1 1 d .
H2A H 1.0919 -0.2303 1.2390 0.095 Uiso 1 1 calc R
H2B H 1.0610 -0.1670 1.2700 0.095 Uiso 1 1 calc R
C3 C 1.0426(3) -0.1770(3) 1.1396(4) 0.0523(13) Uani 1 1 d .
C4 C 1.0369(3) -0.2208(3) 1.0728(4) 0.0530(13) Uani 1 1 d .
H4 H 1.0414 -0.2655 1.0835 0.064 Uiso 1 1 calc R
C5 C 1.0248(3) -0.1984(2) 0.9907(3) 0.0433(11) Uani 1 1 d .
H5 H 1.0192 -0.2290 0.9471 0.052 Uiso 1 1 calc R
C6 C 1.0267(2) -0.0926(3) 1.0356(4) 0.0455(11) Uani 1 1 d .
H6A H 1.0240 -0.0479 1.0237 0.055 Uiso 1 1 calc R
C7 C 1.0369(3) -0.1118(3) 1.1200(4) 0.0543(14) Uani 1 1 d .
H7 H 1.0398 -0.0805 1.1627 0.065 Uiso 1 1 calc R
C8 C 0.9139(2) -0.0252(2) 0.7247(3) 0.0348(9) Uani 1 1 d .
C9 C 0.8619(2) 0.0224(2) 0.7273(3) 0.0362(10) Uani 1 1 d .
C10 C 0.8396(2) 0.0694(2) 0.6647(3) 0.0358(9) Uani 1 1 d .
C11 C 0.8593(2) 0.0813(3) 0.5812(3) 0.0443(11) Uani 1 1 d .
H11A H 0.8227 0.0841 0.5383 0.066 Uiso 1 1 calc R
H11B H 0.8855 0.0459 0.5683 0.066 Uiso 1 1 calc R
H11C H 0.8824 0.1218 0.5831 0.066 Uiso 1 1 calc R
C12 C 0.8283(2) 0.0300(2) 0.7950(3) 0.0354(9) Uani 1 1 d .
C13 C 0.8331(2) -0.0123(2) 0.8721(4) 0.0449(12) Uani 1 1 d .
H13A H 0.8486 -0.0549 0.8599 0.067 Uiso 1 1 calc R
H13B H 0.7923 -0.0167 0.8882 0.067 Uiso 1 1 calc R
H13C H 0.8615 0.0075 0.9174 0.067 Uiso 1 1 calc R
C14 C 0.7870(2) 0.0837(2) 0.7722(3) 0.0369(10) Uani 1 1 d .
C15 C 0.7455(2) 0.1171(2) 0.8178(3) 0.0371(10) Uani 1 1 d .
C16 C 0.7095(2) 0.1699(2) 0.7824(3) 0.0372(10) Uani 1 1 d .
C17 C 0.7420(2) 0.0949(2) 0.9052(3) 0.0380(10) Uani 1 1 d .
C18 C 0.7879(3) 0.1139(3) 0.9724(4) 0.0468(12) Uani 1 1 d .
H18 H 0.8204 0.1414 0.9627 0.056 Uiso 1 1 calc R
C19 C 0.7854(3) 0.0920(3) 1.0533(4) 0.0585(15) Uani 1 1 d .
H19 H 0.8156 0.1058 1.0981 0.070 Uiso 1 1 calc R
C20 C 0.7383(3) 0.0497(4) 1.0677(4) 0.0646(17) Uani 1 1 d .
H20 H 0.7377 0.0334 1.1218 0.077 Uiso 1 1 calc R
C21 C 0.6917(3) 0.0314(3) 1.0014(4) 0.0622(16) Uani 1 1 d .
H21 H 0.6594 0.0037 1.0115 0.075 Uiso 1 1 calc R
C22 C 0.6932(3) 0.0542(3) 0.9202(4) 0.0497(12) Uani 1 1 d .
H22 H 0.6616 0.0423 0.8760 0.060 Uiso 1 1 calc R
C23 C 0.6658(2) 0.2106(2) 0.8159(3) 0.0370(10) Uani 1 1 d .
C24 C 0.6507(3) 0.2103(3) 0.9035(4) 0.0527(14) Uani 1 1 d .
H24A H 0.6290 0.2501 0.9131 0.079 Uiso 1 1 calc R
H24B H 0.6890 0.2073 0.9434 0.079 Uiso 1 1 calc R
H24C H 0.6244 0.1733 0.9103 0.079 Uiso 1 1 calc R
C25 C 0.6397(2) 0.2517(2) 0.7497(3) 0.0370(10) Uani 1 1 d .
C26 C 0.58788(19) 0.3000(2) 0.7496(3) 0.0335(9) Uani 1 1 d .
C27 C 0.6685(2) 0.2376(2) 0.6785(3) 0.0377(10) Uani 1 1 d .
C28 C 0.6596(3) 0.2689(3) 0.5939(4) 0.0516(13) Uani 1 1 d .
H28A H 0.6979 0.2657 0.5707 0.077 Uiso 1 1 calc R
H28B H 0.6488 0.3142 0.5990 0.077 Uiso 1 1 calc R
H28C H 0.6264 0.2470 0.5572 0.077 Uiso 1 1 calc R
C29 C 0.6932(13) 0.1455(13) 0.2391(15) 0.243(7) Uani 1 1 d DU
H29A H 0.7092 0.1047 0.2197 0.292 Uiso 1 1 calc R
H29B H 0.7277 0.1651 0.2774 0.292 Uiso 1 1 calc R
C30 C 0.6816(8) 0.1894(9) 0.1638(13) 0.221(7) Uani 1 1 d DU
H30A H 0.6460 0.1737 0.1252 0.332 Uiso 1 1 calc RD
H30B H 0.7181 0.1897 0.1363 0.332 Uiso 1 1 calc R
H30C H 0.6734 0.2331 0.1815 0.332 Uiso 1 1 calc R
B1 B 0.7570(3) 0.1621(3) 0.6419(4) 0.0428(12) Uani 1 1 d .

loop_
_atom_site_aniso_label
_atom_site_aniso_U_11
_atom_site_aniso_U_22
_atom_site_aniso_U_33
_atom_site_aniso_U_23
_atom_site_aniso_U_13
_atom_site_aniso_U_12
Zn1 0.0216(3) 0.0194(3) 0.0453(4) 0.0014(2) 0.0145(2) -0.00044(17)
F1 0.0581(19) 0.0430(16) 0.085(2) 0.0211(16) 0.0425(17) 0.0194(14)
F2 0.064(2) 0.068(2) 0.0517(18) -0.0052(16) 0.0104(15) 0.0359(18)
O1 0.0328(16) 0.0324(15) 0.059(2) -0.0012(15) 0.0143(14) 0.0120(13)
O2 0.0320(15) 0.0302(15) 0.058(2) -0.0032(14) 0.0160(14) 0.0111(12)
O3 0.0358(16) 0.0346(16) 0.0520(19) 0.0008(14) 0.0181(14) 0.0138(13)
O4 0.0373(17) 0.0355(16) 0.058(2) -0.0072(15) 0.0075(15) 0.0154(14)
O5 0.209(9) 0.145(7) 0.263(10) -0.038(7) 0.031(8) -0.025(6)
O6 0.274(10) 0.257(10) 0.304(10) -0.002(8) 0.070(8) -0.002(8)
N1 0.0315(18) 0.0274(17) 0.046(2) -0.0027(15) 0.0150(15) -0.0040(14)
N2 0.037(2) 0.0319(18) 0.048(2) 0.0022(16) 0.0197(17) 0.0121(15)
N3 0.0377(19) 0.0318(18) 0.050(2) 0.0041(16) 0.0169(17) 0.0156(16)
C1 0.161(12) 0.055(5) 0.055(5) 0.000 0.049(7) 0.000
C2 0.097(6) 0.093(5) 0.053(4) 0.002(4) 0.027(4) 0.026(4)
C3 0.056(3) 0.057(3) 0.046(3) -0.003(2) 0.016(2) 0.003(3)
C4 0.075(4) 0.038(3) 0.051(3) 0.000(2) 0.024(3) 0.000(2)
C5 0.064(3) 0.028(2) 0.042(2) -0.0006(18) 0.019(2) -0.002(2)
C6 0.047(3) 0.034(2) 0.055(3) -0.007(2) 0.007(2) 0.001(2)
C7 0.057(3) 0.048(3) 0.058(3) -0.020(2) 0.010(3) 0.001(2)
C8 0.029(2) 0.0217(18) 0.056(3) -0.0024(17) 0.0118(18) 0.0047(15)
C9 0.031(2) 0.0251(19) 0.054(3) -0.0033(18) 0.0127(18) 0.0078(16)
C10 0.031(2) 0.031(2) 0.048(3) -0.0031(18) 0.0150(18) 0.0091(17)
C11 0.043(2) 0.044(3) 0.051(3) 0.001(2) 0.022(2) 0.015(2)
C12 0.030(2) 0.029(2) 0.051(3) 0.0004(18) 0.0156(18) 0.0069(16)
C13 0.041(2) 0.034(2) 0.065(3) 0.011(2) 0.023(2) 0.0118(19)
C14 0.033(2) 0.031(2) 0.050(3) 0.0036(18) 0.0161(19) 0.0092(17)
C15 0.031(2) 0.032(2) 0.051(3) 0.0021(19) 0.0155(19) 0.0094(17)
C16 0.034(2) 0.035(2) 0.045(2) 0.0015(18) 0.0150(18) 0.0116(18)
C17 0.035(2) 0.035(2) 0.048(3) 0.0045(19) 0.0170(19) 0.0131(18)
C18 0.038(3) 0.045(3) 0.059(3) 0.004(2) 0.014(2) 0.009(2)
C19 0.054(3) 0.071(4) 0.052(3) 0.003(3) 0.012(3) 0.020(3)
C20 0.069(4) 0.072(4) 0.058(3) 0.017(3) 0.027(3) 0.024(3)
C21 0.063(4) 0.058(3) 0.074(4) 0.014(3) 0.037(3) 0.001(3)
C22 0.046(3) 0.046(3) 0.062(3) 0.006(2) 0.022(2) 0.006(2)
C23 0.035(2) 0.030(2) 0.048(3) 0.0000(18) 0.0145(19) 0.0133(17)
C24 0.055(3) 0.053(3) 0.055(3) 0.005(2) 0.024(2) 0.026(3)
C25 0.033(2) 0.031(2) 0.050(3) -0.0010(19) 0.0147(18) 0.0091(17)
C26 0.028(2) 0.0234(18) 0.052(3) 0.0016(17) 0.0144(18) 0.0062(15)
C27 0.034(2) 0.030(2) 0.052(3) 0.0013(19) 0.0133(19) 0.0107(17)
C28 0.057(3) 0.047(3) 0.055(3) 0.011(2) 0.024(2) 0.026(2)
C29 0.251(10) 0.235(10) 0.253(10) -0.029(7) 0.070(7) 0.014(8)
C30 0.201(10) 0.237(10) 0.226(10) -0.044(7) 0.035(8) 0.027(8)
B1 0.046(3) 0.036(3) 0.050(3) 0.004(2) 0.021(2) 0.018(2)

loop_
_atom_type_symbol
_atom_type_description
_atom_type_scat_dispersion_real
_atom_type_scat_dispersion_imag
_atom_type_scat_source
C C 0.0181 0.0091 'International Tables Vol C Tables 4.2.6.8 and 6.1.1.4'
H H 0.0000 0.0000 'International Tables Vol C Tables 4.2.6.8 and 6.1.1.4'
B B 0.0090 0.0039 'International Tables Vol C Tables 4.2.6.8 and 6.1.1.4'
F F 0.0727 0.0534 'International Tables Vol C Tables 4.2.6.8 and 6.1.1.4'
N N 0.0311 0.0180 'International Tables Vol C Tables 4.2.6.8 and 6.1.1.4'
O O 0.0492 0.0322 'International Tables Vol C Tables 4.2.6.8 and 6.1.1.4'
Zn Zn -1.5491 0.6778 'International Tables Vol C Tables 4.2.6.8 and 6.1.1.4'

loop_
_geom_angle_atom_site_label_1
_geom_angle_atom_site_label_2
_geom_angle_atom_site_label_3
_geom_angle
_geom_angle_site_symmetry_1
_geom_angle_site_symmetry_3
O2 Zn1 O4 170.79(15) 2_756 4_646
O2 Zn1 O3 88.98(13) 2_756 3_545
O4 Zn1 O3 91.39(15) 4_646 3_545
O2 Zn1 N1 99.34(15) 2_756 .
O4 Zn1 N1 89.80(15) 4_646 .
O3 Zn1 N1 95.24(14) 3_545 .
O2 Zn1 O1 87.68(14) 2_756 .
O4 Zn1 O1 86.95(14) 4_646 .
O3 Zn1 O1 146.60(14) 3_545 .
N1 Zn1 O1 118.09(14) . .
O2 Zn1 Zn1 90.39(10) 2_756 2_756
O4 Zn1 Zn1 80.68(11) 4_646 2_756
O3 Zn1 Zn1 78.21(10) 3_545 2_756
N1 Zn1 Zn1 168.23(10) . 2_756
O1 Zn1 Zn1 68.60(10) . 2_756
C8 O1 Zn1 141.0(3) . .
C8 O2 Zn1 113.6(3) . 2_756
C26 O3 Zn1 128.5(3) . 3_455
C26 O4 Zn1 126.2(3) . 4_656
H5W O5 H6W 113.5 . .
C29 O6 H6 109.2 . .
C6 N1 C5 116.3(4) . .
C6 N1 Zn1 128.7(4) . .
C5 N1 Zn1 115.0(3) . .
C10 N2 C14 108.2(4) . .
C10 N2 B1 126.0(4) . .
C14 N2 B1 125.7(4) . .
C27 N3 C16 108.7(4) . .
C27 N3 B1 125.5(4) . .
C16 N3 B1 125.6(4) . .
C2 C1 C2 113.7(9) . 2_757
C2 C1 H1A 108.8 . .
C2 C1 H1A 108.8 2_757 .
C2 C1 H1B 108.8 . .
C2 C1 H1B 108.8 2_757 .
H1A C1 H1B 107.7 . .
C1 C2 C3 112.1(6) . .
C1 C2 H2A 109.2 . .
C3 C2 H2A 109.2 . .
C1 C2 H2B 109.2 . .
C3 C2 H2B 109.2 . .
H2A C2 H2B 107.9 . .
C7 C3 C4 117.1(5) . .
C7 C3 C2 123.7(6) . .
C4 C3 C2 119.2(6) . .
C5 C4 C3 120.4(5) . .
C5 C4 H4 119.8 . .
C3 C4 H4 119.8 . .
N1 C5 C4 122.7(5) . .
N1 C5 H5 118.6 . .
C4 C5 H5 118.6 . .
N1 C6 C7 124.0(5) . .
N1 C6 H6A 118.0 . .
C7 C6 H6A 118.0 . .
C3 C7 C6 119.4(5) . .
C3 C7 H7 120.3 . .
C6 C7 H7 120.3 . .
O1 C8 O2 125.3(4) . .
O1 C8 C9 116.9(4) . .
O2 C8 C9 117.8(4) . .
C12 C9 C10 108.3(4) . .
C12 C9 C8 125.2(4) . .
C10 C9 C8 126.4(4) . .
N2 C10 C9 109.1(4) . .
N2 C10 C11 121.4(4) . .
C9 C10 C11 129.5(4) . .
C10 C11 H11A 109.5 . .
C10 C11 H11B 109.5 . .
H11A C11 H11B 109.5 . .
C10 C11 H11C 109.5 . .
H11A C11 H11C 109.5 . .
H11B C11 H11C 109.5 . .
C9 C12 C14 105.4(4) . .
C9 C12 C13 126.7(4) . .
C14 C12 C13 127.8(4) . .
C12 C13 H13A 109.5 . .
C12 C13 H13B 109.5 . .
H13A C13 H13B 109.5 . .
C12 C13 H13C 109.5 . .
H13A C13 H13C 109.5 . .
H13B C13 H13C 109.5 . .
N2 C14 C15 119.7(4) . .
N2 C14 C12 108.9(4) . .
C15 C14 C12 131.3(5) . .
C16 C15 C14 121.2(5) . .
C16 C15 C17 120.7(4) . .
C14 C15 C17 118.1(4) . .
C15 C16 N3 120.5(4) . .
C15 C16 C23 131.0(5) . .
N3 C16 C23 108.5(4) . .
C22 C17 C18 119.6(5) . .
C22 C17 C15 120.0(5) . .
C18 C17 C15 120.4(4) . .
C19 C18 C17 120.4(5) . .
C19 C18 H18 119.8 . .
C17 C18 H18 119.8 . .
C20 C19 C18 120.0(6) . .
C20 C19 H19 120.0 . .
C18 C19 H19 120.0 . .
C19 C20 C21 120.0(6) . .
C19 C20 H20 120.0 . .
C21 C20 H20 120.0 . .
C22 C21 C20 120.3(6) . .
C22 C21 H21 119.8 . .
C20 C21 H21 119.8 . .
C21 C22 C17 119.7(6) . .
C21 C22 H22 120.2 . .
C17 C22 H22 120.2 . .
C25 C23 C16 105.8(4) . .
C25 C23 C24 126.5(4) . .
C16 C23 C24 127.7(4) . .
C23 C24 H24A 109.5 . .
C23 C24 H24B 109.5 . .
H24A C24 H24B 109.5 . .
C23 C24 H24C 109.5 . .
H24A C24 H24C 109.5 . .
H24B C24 H24C 109.5 . .
C23 C25 C27 108.5(4) . .
C23 C25 C26 127.4(4) . .
C27 C25 C26 124.1(4) . .
O4 C26 O3 125.0(4) . .
O4 C26 C25 116.9(4) . .
O3 C26 C25 118.1(4) . .
N3 C27 C25 108.4(4) . .
N3 C27 C28 121.5(4) . .
C25 C27 C28 130.0(4) . .
C27 C28 H28A 109.5 . .
C27 C28 H28B 109.5 . .
H28A C28 H28B 109.5 . .
C27 C28 H28C 109.5 . .
H28A C28 H28C 109.5 . .
H28B C28 H28C 109.5 . .
O6 C29 C30 125(2) . .
O6 C29 H29A 106.0 . .
C30 C29 H29A 106.0 . .
O6 C29 H29B 106.0 . .
C30 C29 H29B 106.0 . .
H29A C29 H29B 106.3 . .
C29 C30 H30A 109.5 . .
C29 C30 H30B 109.5 . .
H30A C30 H30B 109.5 . .
C29 C30 H30C 109.5 . .
H30A C30 H30C 109.5 . .
H30B C30 H30C 109.5 . .
F2 B1 F1 110.4(5) . .
F2 B1 N2 110.2(4) . .
F1 B1 N2 109.5(4) . .
F2 B1 N3 110.2(4) . .
F1 B1 N3 109.9(4) . .
N2 B1 N3 106.6(4) . .

loop_
_geom_bond_atom_site_label_1
_geom_bond_atom_site_label_2
_geom_bond_distance
_geom_bond_site_symmetry_2
Zn1 O2 2.020(3) 2_756
Zn1 O4 2.031(3) 4_646
Zn1 O3 2.050(3) 3_545
Zn1 N1 2.054(4) .
Zn1 O1 2.062(3) .
Zn1 Zn1 2.9755(12) 2_756
F1 B1 1.386(7) .
F2 B1 1.384(7) .
O1 C8 1.261(6) .
O2 C8 1.272(6) .
O2 Zn1 2.020(3) 2_756
O3 C26 1.269(6) .
O3 Zn1 2.050(3) 3_455
O4 C26 1.262(6) .
O4 Zn1 2.031(3) 4_656
O5 H5W 0.8501 .
O5 H6W 0.8500 .
O6 C29 1.39(3) .
O6 H6 0.8500 .
N1 C6 1.325(6) .
N1 C5 1.349(6) .
N2 C10 1.346(5) .
N2 C14 1.405(6) .
N2 B1 1.545(6) .
N3 C27 1.355(5) .
N3 C16 1.392(6) .
N3 B1 1.557(6) .
C1 C2 1.495(10) .
C1 C2 1.495(10) 2_757
C1 H1A 0.9700 .
C1 H1B 0.9700 .
C2 C3 1.541(9) .
C2 H2A 0.9700 .
C2 H2B 0.9700 .
C3 C7 1.367(8) .
C3 C4 1.382(8) .
C4 C5 1.377(8) .
C4 H4 0.9300 .
C5 H5 0.9300 .
C6 C7 1.391(9) .
C6 H6A 0.9300 .
C7 H7 0.9300 .
C8 C9 1.487(5) .
C9 C12 1.406(6) .
C9 C10 1.414(6) .
C10 C11 1.488(7) .
C11 H11A 0.9600 .
C11 H11B 0.9600 .
C11 H11C 0.9600 .
C12 C14 1.420(6) .
C12 C13 1.497(7) .
C13 H13A 0.9600 .
C13 H13B 0.9600 .
C13 H13C 0.9600 .
C14 C15 1.416(6) .
C15 C16 1.392(6) .
C15 C17 1.486(7) .
C16 C23 1.423(6) .
C17 C22 1.391(7) .
C17 C18 1.394(8) .
C18 C19 1.381(8) .
C18 H18 0.9300 .
C19 C20 1.379(10) .
C19 H19 0.9300 .
C20 C21 1.389(10) .
C20 H20 0.9300 .
C21 C22 1.388(8) .
C21 H21 0.9300 .
C22 H22 0.9300 .
C23 C25 1.397(7) .
C23 C24 1.491(7) .
C24 H24A 0.9600 .
C24 H24B 0.9600 .
C24 H24C 0.9600 .
C25 C27 1.413(6) .
C25 C26 1.488(5) .
C27 C28 1.482(7) .
C28 H28A 0.9600 .
C28 H28B 0.9600 .
C28 H28C 0.9600 .
C29 C30 1.491(17) .
C29 H29A 0.9700 .
C29 H29B 0.9700 .
C30 H30A 0.9600 .
C30 H30B 0.9600 .
C30 H30C 0.9600 .

loop_
_geom_torsion_atom_site_label_1
_geom_torsion_atom_site_label_2
_geom_torsion_atom_site_label_3
_geom_torsion_atom_site_label_4
_geom_torsion
_geom_torsion_site_symmetry_1
O2 Zn1 O1 C8 84.9(5) 2_756
O4 Zn1 O1 C8 -87.6(5) 4_646
O3 Zn1 O1 C8 0.3(6) 3_545
N1 Zn1 O1 C8 -175.7(5) .
Zn1 Zn1 O1 C8 -6.4(5) 2_756
O2 Zn1 N1 C6 40.4(4) 2_756
O4 Zn1 N1 C6 -138.4(4) 4_646
O3 Zn1 N1 C6 130.2(4) 3_545
O1 Zn1 N1 C6 -52.0(4) .
Zn1 Zn1 N1 C6 -174.3(4) 2_756
O2 Zn1 N1 C5 -136.4(3) 2_756
O4 Zn1 N1 C5 44.8(4) 4_646
O3 Zn1 N1 C5 -46.6(4) 3_545
O1 Zn1 N1 C5 131.2(3) .
Zn1 Zn1 N1 C5 8.9(8) 2_756
C2 C1 C2 C3 -79.2(5) 2_757
C1 C2 C3 C7 115.1(8) .
C1 C2 C3 C4 -64.3(8) .
C7 C3 C4 C5 -1.3(9) .
C2 C3 C4 C5 178.1(6) .
C6 N1 C5 C4 -2.2(8) .
Zn1 N1 C5 C4 175.0(4) .
C3 C4 C5 N1 3.0(9) .
C5 N1 C6 C7 -0.1(8) .
Zn1 N1 C6 C7 -176.8(4) .
C4 C3 C7 C6 -0.8(9) .
C2 C3 C7 C6 179.8(6) .
N1 C6 C7 C3 1.6(9) .
Zn1 O1 C8 O2 0.0(8) .
Zn1 O1 C8 C9 -179.6(3) .
Zn1 O2 C8 O1 9.6(6) 2_756
Zn1 O2 C8 C9 -170.8(3) 2_756
O1 C8 C9 C12 -17.5(7) .
O2 C8 C9 C12 162.9(4) .
O1 C8 C9 C10 159.6(4) .
O2 C8 C9 C10 -20.0(7) .
C14 N2 C10 C9 -0.4(5) .
B1 N2 C10 C9 -178.4(5) .
C14 N2 C10 C11 -179.6(5) .
B1 N2 C10 C11 2.4(8) .
C12 C9 C10 N2 1.3(6) .
C8 C9 C10 N2 -176.2(4) .
C12 C9 C10 C11 -179.6(5) .
C8 C9 C10 C11 2.9(8) .
C10 C9 C12 C14 -1.6(5) .
C8 C9 C12 C14 175.9(4) .
C10 C9 C12 C13 175.3(5) .
C8 C9 C12 C13 -7.2(8) .
C10 N2 C14 C15 175.6(5) .
B1 N2 C14 C15 -6.4(8) .
C10 N2 C14 C12 -0.7(5) .
B1 N2 C14 C12 177.3(5) .
C9 C12 C14 N2 1.4(5) .
C13 C12 C14 N2 -175.4(5) .
C9 C12 C14 C15 -174.3(5) .
C13 C12 C14 C15 8.8(9) .
N2 C14 C15 C16 3.8(7) .
C12 C14 C15 C16 179.2(5) .
N2 C14 C15 C17 -175.5(4) .
C12 C14 C15 C17 -0.1(8) .
C14 C15 C16 N3 3.3(8) .
C17 C15 C16 N3 -177.4(4) .
C14 C15 C16 C23 -179.4(5) .
C17 C15 C16 C23 -0.1(9) .
C27 N3 C16 C15 175.4(5) .
B1 N3 C16 C15 -8.6(8) .
C27 N3 C16 C23 -2.4(6) .
B1 N3 C16 C23 173.6(5) .
C16 C15 C17 C22 81.4(6) .
C14 C15 C17 C22 -99.3(6) .
C16 C15 C17 C18 -99.4(6) .
C14 C15 C17 C18 79.9(6) .
C22 C17 C18 C19 0.7(7) .
C15 C17 C18 C19 -178.5(5) .
C17 C18 C19 C20 1.7(8) .
C18 C19 C20 C21 -2.8(9) .
C19 C20 C21 C22 1.5(10) .
C20 C21 C22 C17 0.8(9) .
C18 C17 C22 C21 -1.9(7) .
C15 C17 C22 C21 177.3(5) .
C15 C16 C23 C25 -174.9(5) .
N3 C16 C23 C25 2.6(6) .
C15 C16 C23 C24 5.4(9) .
N3 C16 C23 C24 -177.1(5) .
C16 C23 C25 C27 -1.8(6) .
C24 C23 C25 C27 177.8(5) .
C16 C23 C25 C26 174.8(5) .
C24 C23 C25 C26 -5.5(9) .
Zn1 O4 C26 O3 8.3(7) 4_656
Zn1 O4 C26 C25 -171.3(3) 4_656
Zn1 O3 C26 O4 4.8(7) 3_455
Zn1 O3 C26 C25 -175.6(3) 3_455
C23 C25 C26 O4 -154.4(5) .
C27 C25 C26 O4 21.8(7) .
C23 C25 C26 O3 26.0(7) .
C27 C25 C26 O3 -157.9(5) .
C16 N3 C27 C25 1.2(6) .
B1 N3 C27 C25 -174.8(5) .
C16 N3 C27 C28 179.2(5) .
B1 N3 C27 C28 3.2(8) .
C23 C25 C27 N3 0.4(6) .
C26 C25 C27 N3 -176.4(4) .
C23 C25 C27 C28 -177.3(5) .
C26 C25 C27 C28 5.9(9) .
C10 N2 B1 F2 59.8(7) .
C14 N2 B1 F2 -117.9(5) .
C10 N2 B1 F1 -61.8(7) .
C14 N2 B1 F1 120.5(5) .
C10 N2 B1 N3 179.4(4) .
C14 N2 B1 N3 1.7(7) .
C27 N3 B1 F2 -59.3(7) .
C16 N3 B1 F2 125.4(5) .
C27 N3 B1 F1 62.5(7) .
C16 N3 B1 F1 -112.8(5) .
C27 N3 B1 N2 -178.9(5) .
C16 N3 B1 N2 5.8(7) .

loop_
_platon_squeeze_void_nr
_platon_squeeze_void_average_x
_platon_squeeze_void_average_y
_platon_squeeze_void_average_z
_platon_squeeze_void_volume
_platon_squeeze_void_count_electrons
1 0.500 0.000 -0.004 702.6 36.1
2 0.000 0.500 -0.006 702.6 36.1
